data_1554560
loop_
_publ_author_name
'Kong, De-Shen'
'Wang, Yi-Fan'
'Tan, Yun-Xuan'
'Zhang, Jun-Li'
'Zhang, Jian-Ge'
'Tian, Ping'
'Lin, Guo-Qiang'

_publ_section_title
;
 Trisannulation of benzamides and cyclohexadienone-tethered
 1,1-disubstituted allenes initiated by Cp*Rh(iii)-catalyzed C--H
 activation
;
_journal_issue 5
_journal_name_full 'Organic Chemistry Frontiers'
_journal_page_first 699
_journal_paper_doi 10.1039/C8QO01279B
_journal_volume 6
_journal_year 2019
_chemical_formula_sum 'C27 H31 N O4 Si'
_chemical_formula_weight 461.62
_space_group_crystal_system triclinic
_space_group_IT_number 2
_space_group_name_Hall '-P 1'
_space_group_name_H-M_alt 'P -1'
_atom_sites_solution_hydrogens geom
_audit_creation_method SHELXL-2013
_audit_update_record
;
2018-11-16 deposited with the CCDC.
2019-01-28 downloaded from the CCDC.
;
_cell_angle_alpha 74.3930(10)
_cell_angle_beta 85.5710(10)
_cell_angle_gamma 88.9580(10)
_cell_formula_units_Z 2
_cell_length_a 9.9601(4)
_cell_length_b 10.6766(3)
_cell_length_c 11.8691(4)
_cell_measurement_reflns_used 8368
_cell_measurement_temperature 296(2)
_cell_measurement_theta_max 54.958
_cell_measurement_theta_min 4.567
_cell_volume 1211.99(7)
_computing_cell_refinement 'Bruker SAINT'
_computing_data_collection 'Bruker APEX2'
_computing_data_reduction 'Bruker SAINT'
_computing_molecular_graphics 'Bruker SHELXTL'
_computing_publication_material 'Bruker SHELXTL'
_computing_structure_refinement 'SHELXL-2013 (Sheldrick, 2013)'
_computing_structure_solution 'SHELXS-97 (Sheldrick 2008)'
_diffrn_ambient_temperature 296(2)
_diffrn_measured_fraction_theta_full 0.997
_diffrn_measured_fraction_theta_max 0.997
_diffrn_measurement_device_type 'Bruker APEX-II CCD'
_diffrn_measurement_method '\f and \w scans'
_diffrn_radiation_type MoK\a
_diffrn_radiation_wavelength 0.71073
_diffrn_reflns_av_R_equivalents 0.0322
_diffrn_reflns_av_unetI/netI 0.0244
_diffrn_reflns_Laue_measured_fraction_full 0.997
_diffrn_reflns_Laue_measured_fraction_max 0.997
_diffrn_reflns_limit_h_max 12
_diffrn_reflns_limit_h_min -12
_diffrn_reflns_limit_k_max 12
_diffrn_reflns_limit_k_min -12
_diffrn_reflns_limit_l_max 14
_diffrn_reflns_limit_l_min -14
_diffrn_reflns_number 20365
_diffrn_reflns_point_group_measured_fraction_full 0.997
_diffrn_reflns_point_group_measured_fraction_max 0.997
_diffrn_reflns_theta_full 25.242
_diffrn_reflns_theta_max 25.498
_diffrn_reflns_theta_min 1.980
_exptl_absorpt_coefficient_mu 0.130
_exptl_absorpt_correction_T_max 0.7456
_exptl_absorpt_correction_T_min 0.6771
_exptl_absorpt_correction_type multi-scan
_exptl_absorpt_process_details sadabs
_exptl_crystal_colour colorless
_exptl_crystal_density_diffrn 1.265
_exptl_crystal_description prismatic
_exptl_crystal_F_000 492
_exptl_crystal_size_max 0.180
_exptl_crystal_size_mid 0.150
_exptl_crystal_size_min 0.140
_refine_diff_density_max 0.567
_refine_diff_density_min -0.412
_refine_diff_density_rms 0.047
_refine_ls_extinction_expression Fc^*^=kFc[1+0.001xFc^2^\l^3^/sin(2\q)]^-1/4^
_refine_ls_extinction_method SHELXL
_refine_ls_goodness_of_fit_ref 1.031
_refine_ls_hydrogen_treatment constr
_refine_ls_matrix_type full
_refine_ls_number_parameters 304
_refine_ls_number_reflns 4491
_refine_ls_number_restraints 1
_refine_ls_restrained_S_all 1.031
_refine_ls_R_factor_all 0.0708
_refine_ls_R_factor_gt 0.0582
_refine_ls_shift/su_max 0.013
_refine_ls_shift/su_mean 0.000
_refine_ls_structure_factor_coef Fsqd
_refine_ls_weighting_details 'w=1/[\s^2^(Fo^2^)+(0.0973P)^2^+0.5223P] where P=(Fo^2^+2Fc^2^)/3'
_refine_ls_weighting_scheme calc
_refine_ls_wR_factor_gt 0.1647
_refine_ls_wR_factor_ref 0.1781
_reflns_Friedel_coverage 0.000
_reflns_number_gt 3658
_reflns_number_total 4491
_reflns_threshold_expression 'I > 2\s(I)'
_cod_data_source_file c8qo01279b2.cif
_cod_data_source_block mo_d8v17709_0m
_cod_database_code 1554560
_shelx_space_group_comment
; 
The symmetry employed for this shelxl refinement is uniquely defined 
by the following loop, which should always be used as a source of 
symmetry information in preference to the above space-group names. 
They are only intended as comments. 
;
_shelx_estimated_absorpt_t_min 0.977
_shelx_estimated_absorpt_t_max 0.982
_shelxl_version_number 2013-4

loop_
_space_group_symop_operation_xyz
'x, y, z'
'-x, -y, -z'

loop_
_atom_site_label
_atom_site_type_symbol
_atom_site_fract_x
_atom_site_fract_y
_atom_site_fract_z
_atom_site_U_iso_or_equiv
_atom_site_adp_type
_atom_site_occupancy
_atom_site_site_symmetry_order
_atom_site_calc_flag
_atom_site_refinement_flags_posn
_atom_site_refinement_flags_adp
Si1 Si 0.44381(7) 0.15923(6) 0.75132(6) 0.0527(2) Uani 1 1 d . .
N1 N 0.29509(19) 0.32165(17) 0.41911(16) 0.0485(5) Uani 1 1 d . .
O1 O 0.2535(2) 0.4068(2) 0.22829(16) 0.0766(6) Uani 1 1 d . .
O2 O 0.1767(2) -0.01777(18) 0.45018(17) 0.0704(5) Uani 1 1 d . .
O3 O 0.16587(18) 0.42062(15) 0.59961(16) 0.0601(5) Uani 1 1 d . .
O4 O 0.1157(7) 0.6310(5) 0.1115(6) 0.207(2) Uani 1 1 d . .
H4 H 0.1702 0.5713 0.1241 0.311 Uiso 1 1 calc R U
C1 C 0.5675(3) 0.2984(2) 0.3546(2) 0.0552(6) Uani 1 1 d . .
C2 C 0.7039(3) 0.2850(3) 0.3193(3) 0.0696(7) Uani 1 1 d . .
H2 H 0.7644 0.2512 0.3755 0.083 Uiso 1 1 calc R U
C3 C 0.7485(4) 0.3210(3) 0.2032(3) 0.0871(10) Uani 1 1 d . .
H3 H 0.8390 0.3118 0.1811 0.105 Uiso 1 1 calc R U
C4 C 0.6589(4) 0.3714(4) 0.1180(3) 0.0952(11) Uani 1 1 d . .
H4A H 0.6896 0.3948 0.0391 0.114 Uiso 1 1 calc R U
C5 C 0.5268(4) 0.3866(3) 0.1497(3) 0.0806(9) Uani 1 1 d . .
H5 H 0.4675 0.4208 0.0924 0.097 Uiso 1 1 calc R U
C6 C 0.4794(3) 0.3508(2) 0.2685(2) 0.0588(6) Uani 1 1 d . .
C7 C 0.3370(3) 0.3638(2) 0.3009(2) 0.0571(6) Uani 1 1 d . .
C8 C 0.3853(2) 0.2729(2) 0.5064(2) 0.0467(5) Uani 1 1 d . .
C9 C 0.5162(2) 0.2617(2) 0.4741(2) 0.0533(6) Uani 1 1 d . .
H9 H 0.5754 0.2287 0.5318 0.064 Uiso 1 1 calc R U
C10 C 0.1466(2) 0.3166(2) 0.4460(2) 0.0499(5) Uani 1 1 d . .
H10 H 0.1066 0.3951 0.3971 0.060 Uiso 1 1 calc R U
C11 C 0.0950(3) 0.1975(2) 0.4133(2) 0.0545(6) Uani 1 1 d . .
H11A H -0.0026 0.1949 0.4235 0.065 Uiso 1 1 calc R U
H11B H 0.1214 0.2045 0.3315 0.065 Uiso 1 1 calc R U
C12 C 0.1509(2) 0.0743(2) 0.4884(2) 0.0505(6) Uani 1 1 d . .
C13 C 0.1634(3) 0.0660(2) 0.6161(2) 0.0526(6) Uani 1 1 d . .
H13A H 0.2385 0.0092 0.6422 0.063 Uiso 1 1 calc R U
H13B H 0.0827 0.0243 0.6602 0.063 Uiso 1 1 calc R U
C14 C 0.1839(2) 0.1938(2) 0.64860(19) 0.0464(5) Uani 1 1 d . .
H14 H 0.1506 0.1812 0.7308 0.056 Uiso 1 1 calc R U
C15 C 0.3285(2) 0.2502(2) 0.63277(19) 0.0459(5) Uani 1 1 d . .
C16 C 0.2922(3) 0.3852(2) 0.6498(2) 0.0553(6) Uani 1 1 d . .
H16A H 0.2843 0.3817 0.7325 0.066 Uiso 1 1 calc R U
H16B H 0.3612 0.4483 0.6105 0.066 Uiso 1 1 calc R U
C17 C 0.1098(2) 0.3093(2) 0.5744(2) 0.0507(6) Uani 1 1 d . .
C18 C -0.0416(3) 0.3082(3) 0.6032(3) 0.0646(7) Uani 1 1 d . .
H18A H -0.0603 0.3212 0.6799 0.097 Uiso 1 1 calc R U
H18B H -0.0780 0.2261 0.6018 0.097 Uiso 1 1 calc R U
H18C H -0.0821 0.3768 0.5462 0.097 Uiso 1 1 calc R U
C19 C 0.5124(3) 0.0065(3) 0.7224(3) 0.0728(8) Uani 1 1 d . .
H19A H 0.5663 -0.0373 0.7849 0.109 Uiso 1 1 calc R U
H19B H 0.5670 0.0271 0.6495 0.109 Uiso 1 1 calc R U
H19C H 0.4394 -0.0490 0.7179 0.109 Uiso 1 1 calc R U
C20 C 0.5813(3) 0.2707(3) 0.7627(3) 0.0797(9) Uani 1 1 d . .
H20A H 0.6310 0.2304 0.8292 0.120 Uiso 1 1 calc R U
H20B H 0.5430 0.3507 0.7722 0.120 Uiso 1 1 calc R U
H20C H 0.6407 0.2882 0.6926 0.120 Uiso 1 1 calc R U
C21 C 0.3356(3) 0.1178(3) 0.8924(2) 0.0611(7) Uani 1 1 d . .
C22 C 0.2658(3) 0.0009(3) 0.9315(3) 0.0778(8) Uani 1 1 d . .
H22 H 0.2741 -0.0589 0.8871 0.093 Uiso 1 1 calc R U
C23 C 0.1836(4) -0.0290(4) 1.0356(3) 0.0998(12) Uani 1 1 d . .
H23 H 0.1380 -0.1080 1.0603 0.120 Uiso 1 1 calc R U
C24 C 0.1704(5) 0.0578(6) 1.1011(3) 0.1099(14) Uani 1 1 d . .
H24 H 0.1150 0.0382 1.1703 0.132 Uiso 1 1 calc R U
C25 C 0.2378(5) 0.1733(5) 1.0657(3) 0.1051(13) Uani 1 1 d . .
H25 H 0.2285 0.2321 1.1111 0.126 Uiso 1 1 calc R U
C26 C 0.3195(4) 0.2035(3) 0.9635(3) 0.0794(9) Uani 1 1 d . .
H26 H 0.3652 0.2825 0.9409 0.095 Uiso 1 1 calc R U
C27 C -0.0056(6) 0.5840(11) 0.1069(8) 0.246(5) Uani 1 1 d . .
H27A H -0.0524 0.5646 0.1835 0.369 Uiso 1 1 calc R U
H27B H 0.0033 0.5061 0.0814 0.369 Uiso 1 1 calc DR U
H27C H -0.0555 0.6474 0.0527 0.369 Uiso 1 1 calc R U

loop_
_atom_site_aniso_label
_atom_site_aniso_U_11
_atom_site_aniso_U_22
_atom_site_aniso_U_33
_atom_site_aniso_U_23
_atom_site_aniso_U_13
_atom_site_aniso_U_12
Si1 0.0540(4) 0.0511(4) 0.0549(4) -0.0138(3) -0.0173(3) 0.0019(3)
N1 0.0530(11) 0.0411(10) 0.0497(10) -0.0074(8) -0.0097(8) -0.0014(8)
O1 0.0834(14) 0.0830(13) 0.0539(10) 0.0010(9) -0.0177(10) 0.0069(11)
O2 0.0797(13) 0.0599(11) 0.0795(13) -0.0330(10) -0.0021(10) -0.0017(9)
O3 0.0676(11) 0.0436(9) 0.0749(11) -0.0223(8) -0.0210(9) 0.0101(8)
O4 0.223(6) 0.163(4) 0.202(5) -0.005(4) 0.029(4) 0.026(4)
C1 0.0605(15) 0.0375(12) 0.0666(15) -0.0132(10) 0.0004(12) -0.0074(10)
C2 0.0628(16) 0.0593(16) 0.085(2) -0.0193(14) 0.0060(14) -0.0025(12)
C3 0.079(2) 0.076(2) 0.098(3) -0.0165(18) 0.0235(19) -0.0039(16)
C4 0.103(3) 0.094(2) 0.076(2) -0.0098(18) 0.029(2) -0.009(2)
C5 0.093(2) 0.0739(19) 0.0625(17) 0.0001(14) 0.0048(16) -0.0075(16)
C6 0.0703(16) 0.0437(13) 0.0572(14) -0.0061(10) 0.0020(12) -0.0077(11)
C7 0.0703(16) 0.0459(13) 0.0509(13) -0.0042(10) -0.0089(12) -0.0036(11)
C8 0.0536(13) 0.0351(11) 0.0516(12) -0.0098(9) -0.0118(10) -0.0034(9)
C9 0.0518(13) 0.0477(13) 0.0603(14) -0.0128(10) -0.0098(11) -0.0014(10)
C10 0.0512(13) 0.0449(12) 0.0520(13) -0.0073(10) -0.0157(10) 0.0033(9)
C11 0.0519(13) 0.0596(14) 0.0552(13) -0.0179(11) -0.0132(11) -0.0029(11)
C12 0.0412(12) 0.0505(13) 0.0626(14) -0.0193(11) -0.0033(10) -0.0095(9)
C13 0.0551(13) 0.0422(12) 0.0597(14) -0.0097(10) -0.0122(11) -0.0037(10)
C14 0.0491(12) 0.0451(12) 0.0462(12) -0.0125(9) -0.0095(9) 0.0006(9)
C15 0.0487(12) 0.0410(11) 0.0497(12) -0.0130(9) -0.0107(10) -0.0017(9)
C16 0.0629(15) 0.0454(13) 0.0626(14) -0.0196(11) -0.0173(12) 0.0032(10)
C17 0.0536(13) 0.0428(12) 0.0583(13) -0.0161(10) -0.0125(11) 0.0031(10)
C18 0.0571(15) 0.0673(16) 0.0713(17) -0.0209(13) -0.0108(13) 0.0120(12)
C19 0.0703(18) 0.0607(16) 0.085(2) -0.0139(14) -0.0152(15) 0.0163(13)
C20 0.0700(18) 0.085(2) 0.090(2) -0.0260(17) -0.0277(16) -0.0091(15)
C21 0.0674(16) 0.0648(16) 0.0508(13) -0.0102(11) -0.0225(12) 0.0038(12)
C22 0.086(2) 0.079(2) 0.0646(17) -0.0098(15) -0.0138(15) -0.0080(16)
C23 0.093(3) 0.112(3) 0.078(2) 0.005(2) -0.0079(19) -0.019(2)
C24 0.104(3) 0.155(4) 0.061(2) -0.015(2) -0.0005(19) 0.014(3)
C25 0.129(3) 0.130(4) 0.062(2) -0.036(2) -0.011(2) 0.025(3)
C26 0.099(2) 0.085(2) 0.0579(16) -0.0229(15) -0.0185(16) 0.0072(17)
C27 0.092(4) 0.405(16) 0.236(9) -0.073(9) -0.021(5) -0.066(7)

loop_
_atom_type_symbol
_atom_type_description
_atom_type_scat_dispersion_real
_atom_type_scat_dispersion_imag
_atom_type_scat_source
C C 0.0033 0.0016 'International Tables Vol C Tables 4.2.6.8 and 6.1.1.4'
H H 0.0000 0.0000 'International Tables Vol C Tables 4.2.6.8 and 6.1.1.4'
N N 0.0061 0.0033 'International Tables Vol C Tables 4.2.6.8 and 6.1.1.4'
O O 0.0106 0.0060 'International Tables Vol C Tables 4.2.6.8 and 6.1.1.4'
Si Si 0.0817 0.0704 'International Tables Vol C Tables 4.2.6.8 and 6.1.1.4'

loop_
_geom_angle_atom_site_label_1
_geom_angle_atom_site_label_2
_geom_angle_atom_site_label_3
_geom_angle
C19 Si1 C20 111.50(15)
C19 Si1 C21 109.11(13)
C20 Si1 C21 108.79(14)
C19 Si1 C15 112.19(12)
C20 Si1 C15 109.23(12)
C21 Si1 C15 105.82(11)
C7 N1 C8 122.5(2)
C7 N1 C10 115.02(19)
C8 N1 C10 122.05(19)
C17 O3 C16 109.00(17)
C27 O4 H4 109.5
C6 C1 C2 118.4(3)
C6 C1 C9 118.8(2)
C2 C1 C9 122.9(3)
C3 C2 C1 120.8(3)
C3 C2 H2 119.6
C1 C2 H2 119.6
C2 C3 C4 120.2(3)
C2 C3 H3 119.9
C4 C3 H3 119.9
C5 C4 C3 120.2(3)
C5 C4 H4A 119.9
C3 C4 H4A 119.9
C4 C5 C6 120.3(3)
C4 C5 H5 119.8
C6 C5 H5 119.8
C1 C6 C5 120.0(3)
C1 C6 C7 120.2(2)
C5 C6 C7 119.7(3)
O1 C7 N1 119.7(2)
O1 C7 C6 123.2(2)
N1 C7 C6 117.1(2)
C9 C8 N1 119.1(2)
C9 C8 C15 124.1(2)
N1 C8 C15 116.5(2)
C8 C9 C1 122.2(2)
C8 C9 H9 118.9
C1 C9 H9 118.9
N1 C10 C17 111.33(18)
N1 C10 C11 107.01(19)
C17 C10 C11 111.58(19)
N1 C10 H10 109.0
C17 C10 H10 109.0
C11 C10 H10 109.0
C12 C11 C10 110.88(19)
C12 C11 H11A 109.5
C10 C11 H11A 109.5
C12 C11 H11B 109.5
C10 C11 H11B 109.5
H11A C11 H11B 108.1
O2 C12 C11 121.3(2)
O2 C12 C13 121.0(2)
C11 C12 C13 117.6(2)
C12 C13 C14 117.41(19)
C12 C13 H13A 108.0
C14 C13 H13A 108.0
C12 C13 H13B 108.0
C14 C13 H13B 108.0
H13A C13 H13B 107.2
C17 C14 C13 113.87(18)
C17 C14 C15 100.30(18)
C13 C14 C15 117.93(19)
C17 C14 H14 108.1
C13 C14 H14 108.1
C15 C14 H14 108.1
C8 C15 C16 106.42(18)
C8 C15 C14 110.54(17)
C16 C15 C14 97.98(18)
C8 C15 Si1 116.11(16)
C16 C15 Si1 110.12(15)
C14 C15 Si1 113.88(15)
O3 C16 C15 106.55(18)
O3 C16 H16A 110.4
C15 C16 H16A 110.4
O3 C16 H16B 110.4
C15 C16 H16B 110.4
H16A C16 H16B 108.6
O3 C17 C18 108.7(2)
O3 C17 C10 108.42(19)
C18 C17 C10 112.3(2)
O3 C17 C14 104.57(18)
C18 C17 C14 114.5(2)
C10 C17 C14 107.91(19)
C17 C18 H18A 109.5
C17 C18 H18B 109.5
H18A C18 H18B 109.5
C17 C18 H18C 109.5
H18A C18 H18C 109.5
H18B C18 H18C 109.5
Si1 C19 H19A 109.5
Si1 C19 H19B 109.5
H19A C19 H19B 109.5
Si1 C19 H19C 109.5
H19A C19 H19C 109.5
H19B C19 H19C 109.5
Si1 C20 H20A 109.5
Si1 C20 H20B 109.5
H20A C20 H20B 109.5
Si1 C20 H20C 109.5
H20A C20 H20C 109.5
H20B C20 H20C 109.5
C22 C21 C26 116.5(3)
C22 C21 Si1 121.6(2)
C26 C21 Si1 121.9(2)
C21 C22 C23 121.6(3)
C21 C22 H22 119.2
C23 C22 H22 119.2
C24 C23 C22 119.8(4)
C24 C23 H23 120.1
C22 C23 H23 120.1
C23 C24 C25 120.3(4)
C23 C24 H24 119.9
C25 C24 H24 119.9
C24 C25 C26 120.4(4)
C24 C25 H25 119.8
C26 C25 H25 119.8
C25 C26 C21 121.5(4)
C25 C26 H26 119.3
C21 C26 H26 119.3
O4 C27 H27A 109.5
O4 C27 H27B 109.5
H27A C27 H27B 109.5
O4 C27 H27C 109.5
H27A C27 H27C 109.5
H27B C27 H27C 109.5

loop_
_geom_bond_atom_site_label_1
_geom_bond_atom_site_label_2
_geom_bond_distance
Si1 C19 1.862(3)
Si1 C20 1.867(3)
Si1 C21 1.871(3)
Si1 C15 1.928(2)
N1 C7 1.386(3)
N1 C8 1.410(3)
N1 C10 1.488(3)
O1 C7 1.236(3)
O2 C12 1.204(3)
O3 C17 1.433(3)
O3 C16 1.435(3)
O4 C27 1.327(8)
O4 H4 0.8200
C1 C6 1.393(4)
C1 C2 1.406(4)
C1 C9 1.422(3)
C2 C3 1.368(4)
C2 H2 0.9300
C3 C4 1.392(5)
C3 H3 0.9300
C4 C5 1.360(5)
C4 H4A 0.9300
C5 C6 1.404(4)
C5 H5 0.9300
C6 C7 1.454(4)
C8 C9 1.343(3)
C8 C15 1.519(3)
C9 H9 0.9300
C10 C17 1.521(3)
C10 C11 1.533(3)
C10 H10 0.9800
C11 C12 1.501(3)
C11 H11A 0.9700
C11 H11B 0.9700
C12 C13 1.508(3)
C13 C14 1.536(3)
C13 H13A 0.9700
C13 H13B 0.9700
C14 C17 1.525(3)
C14 C15 1.549(3)
C14 H14 0.9800
C15 C16 1.542(3)
C16 H16A 0.9700
C16 H16B 0.9700
C17 C18 1.520(3)
C18 H18A 0.9600
C18 H18B 0.9600
C18 H18C 0.9600
C19 H19A 0.9600
C19 H19B 0.9600
C19 H19C 0.9600
C20 H20A 0.9600
C20 H20B 0.9600
C20 H20C 0.9600
C21 C22 1.388(4)
C21 C26 1.401(4)
C22 C23 1.393(5)
C22 H22 0.9300
C23 C24 1.359(6)
C23 H23 0.9300
C24 C25 1.363(6)
C24 H24 0.9300
C25 C26 1.373(5)
C25 H25 0.9300
C26 H26 0.9300
C27 H27A 0.9600
C27 H27B 0.9600
C27 H27C 0.9600

loop_
_geom_hbond_atom_site_label_D
_geom_hbond_atom_site_label_H
_geom_hbond_atom_site_label_A
_geom_hbond_distance_DH
_geom_hbond_distance_HA
_geom_hbond_distance_DA
_geom_hbond_angle_DHA
_geom_hbond_site_symmetry_A
C18 H18C O3 0.96 2.55 3.505(3) 172.2 2_566
C11 H11B O1 0.97 2.52 3.043(3) 114.1 .
C11 H11A O2 0.97 2.65 3.387(3) 133.0 2_556
O4 H4 O1 0.82 2.06 2.815(6) 153.2 .
O4 H4 O1 0.82 2.06 2.815(6) 153.2 .
C11 H11A O2 0.97 2.65 3.387(3) 133.0 2_556
C11 H11B O1 0.97 2.52 3.043(3) 114.1 .
C18 H18C O3 0.96 2.55 3.505(3) 172.2 2_566

loop_
_geom_torsion_atom_site_label_1
_geom_torsion_atom_site_label_2
_geom_torsion_atom_site_label_3
_geom_torsion_atom_site_label_4
_geom_torsion
C6 C1 C2 C3 -0.8(4)
C9 C1 C2 C3 179.7(3)
C1 C2 C3 C4 -0.2(5)
C2 C3 C4 C5 0.8(6)
C3 C4 C5 C6 -0.4(5)
C2 C1 C6 C5 1.2(4)
C9 C1 C6 C5 -179.3(2)
C2 C1 C6 C7 178.7(2)
C9 C1 C6 C7 -1.8(3)
C4 C5 C6 C1 -0.6(5)
C4 C5 C6 C7 -178.1(3)
C8 N1 C7 O1 -179.3(2)
C10 N1 C7 O1 7.7(3)
C8 N1 C7 C6 2.6(3)
C10 N1 C7 C6 -170.4(2)
C1 C6 C7 O1 -178.3(2)
C5 C6 C7 O1 -0.8(4)
C1 C6 C7 N1 -0.3(3)
C5 C6 C7 N1 177.3(2)
C7 N1 C8 C9 -2.8(3)
C10 N1 C8 C9 169.7(2)
C7 N1 C8 C15 170.83(19)
C10 N1 C8 C15 -16.7(3)
N1 C8 C9 C1 0.6(3)
C15 C8 C9 C1 -172.5(2)
C6 C1 C9 C8 1.6(3)
C2 C1 C9 C8 -178.8(2)
C7 N1 C10 C17 -163.05(19)
C8 N1 C10 C17 24.0(3)
C7 N1 C10 C11 74.8(2)
C8 N1 C10 C11 -98.2(2)
N1 C10 C11 C12 63.8(2)
C17 C10 C11 C12 -58.2(3)
C10 C11 C12 O2 -146.0(2)
C10 C11 C12 C13 38.7(3)
O2 C12 C13 C14 156.5(2)
C11 C12 C13 C14 -28.2(3)
C12 C13 C14 C17 34.9(3)
C12 C13 C14 C15 -82.2(3)
C9 C8 C15 C16 107.1(2)
N1 C8 C15 C16 -66.2(2)
C9 C8 C15 C14 -147.6(2)
N1 C8 C15 C14 39.2(2)
C9 C8 C15 Si1 -15.9(3)
N1 C8 C15 Si1 170.87(15)
C17 C14 C15 C8 -66.5(2)
C13 C14 C15 C8 57.6(2)
C17 C14 C15 C16 44.4(2)
C13 C14 C15 C16 168.58(19)
C17 C14 C15 Si1 160.62(15)
C13 C14 C15 Si1 -75.2(2)
C17 O3 C16 C15 11.1(3)
C8 C15 C16 O3 79.2(2)
C14 C15 C16 O3 -35.0(2)
Si1 C15 C16 O3 -154.15(16)
C16 O3 C17 C18 141.3(2)
C16 O3 C17 C10 -96.3(2)
C16 O3 C17 C14 18.6(3)
N1 C10 C17 O3 58.2(2)
C11 C10 C17 O3 177.64(18)
N1 C10 C17 C18 178.24(19)
C11 C10 C17 C18 -62.3(3)
N1 C10 C17 C14 -54.6(2)
C11 C10 C17 C14 64.9(2)
C13 C14 C17 O3 -167.21(19)
C15 C14 C17 O3 -40.3(2)
C13 C14 C17 C18 74.0(3)
C15 C14 C17 C18 -159.1(2)
C13 C14 C17 C10 -51.9(3)
C15 C14 C17 C10 75.0(2)
C19 Si1 C21 C22 -29.8(3)
C20 Si1 C21 C22 -151.6(2)
C15 Si1 C21 C22 91.1(2)
C19 Si1 C21 C26 150.9(2)
C20 Si1 C21 C26 29.0(3)
C15 Si1 C21 C26 -88.2(2)
C26 C21 C22 C23 0.4(4)
Si1 C21 C22 C23 -179.0(3)
C21 C22 C23 C24 0.2(5)
C22 C23 C24 C25 -0.5(6)
C23 C24 C25 C26 0.2(6)
C24 C25 C26 C21 0.4(6)
C22 C21 C26 C25 -0.6(4)
Si1 C21 C26 C25 178.7(3)
